data_7023012
loop_
_publ_author_name
'Constable, Edwin C.'
'Housecroft, Catherine E.'
'Kopecky, Peter'
'Martin, Colin J.'
'Wright, Iain A.'
'Zampese, Jennifer A.'
'Bolink, Henk J.'
'Pertegas, Antonio'

_publ_section_title
;
 Solution, structural and photophysical aspects of substituent effects in
 the N^N ligand in [Ir(C^N)2(N^N)]+ complexes.
;
_journal_issue 22
_journal_name_full 'Dalton transactions (Cambridge, England : 2003)'
_journal_page_first 8086
_journal_page_last 8103
_journal_paper_doi 10.1039/c3dt50492a
_journal_volume 42
_journal_year 2013
_chemical_formula_moiety '2(C44 H30 Ir N6 O4), 2(F6 P), C H2 Cl2, 2(H2 O)'
_chemical_formula_sum 'C89 H66 Cl2 F12 Ir2 N12 O10 P2'
_chemical_formula_weight 2208.83
_chemical_name_systematic
;
?
;
_space_group_IT_number 2
_symmetry_cell_setting triclinic
_symmetry_space_group_name_Hall '-P 1'
_symmetry_space_group_name_H-M 'P -1'
_atom_sites_solution_hydrogens geom
_atom_sites_solution_primary direct
_atom_sites_solution_secondary difmap
_audit_creation_method SHELXL-97
_cell_angle_alpha 74.15(2)
_cell_angle_beta 76.01(2)
_cell_angle_gamma 72.54(2)
_cell_formula_units_Z 1
_cell_length_a 9.776(3)
_cell_length_b 14.684(5)
_cell_length_c 17.409(5)
_cell_measurement_reflns_used 5211
_cell_measurement_temperature 173(2)
_cell_measurement_theta_max 47.57
_cell_measurement_theta_min 5.71
_cell_volume 2258.3(13)
_computing_cell_refinement 'Stoe IPDS'
_computing_data_collection 'Stoe IPDS'
_computing_data_reduction 'Stoe IPDS'
_computing_molecular_graphics 'Bruker SHELXTL'
_computing_publication_material 'Bruker SHELXTL'
_computing_structure_refinement 'SHELXL-97 (Sheldrick, 1997)'
_computing_structure_solution 'SHELXS-97 (Sheldrick, 1990)'
_diffrn_ambient_temperature 173(2)
_diffrn_measured_fraction_theta_full 0.999
_diffrn_measured_fraction_theta_max 0.999
_diffrn_measurement_device_type 'Stoe IPDS'
_diffrn_measurement_method '\w scans'
_diffrn_radiation_monochromator graphite
_diffrn_radiation_source 'fine-focus sealed tube'
_diffrn_radiation_type MoK\a
_diffrn_radiation_wavelength 0.71073
_diffrn_reflns_av_R_equivalents 0.1209
_diffrn_reflns_av_unetI/netI 0.0793
_diffrn_reflns_limit_h_max 12
_diffrn_reflns_limit_h_min -12
_diffrn_reflns_limit_k_max 18
_diffrn_reflns_limit_k_min -18
_diffrn_reflns_limit_l_max 21
_diffrn_reflns_limit_l_min -21
_diffrn_reflns_number 30520
_diffrn_reflns_theta_full 26.50
_diffrn_reflns_theta_max 26.50
_diffrn_reflns_theta_min 2.34
_exptl_absorpt_coefficient_mu 3.127
_exptl_absorpt_correction_T_max 0.9401
_exptl_absorpt_correction_T_min 0.4074
_exptl_absorpt_correction_type multi-scan
_exptl_absorpt_process_details '(Blessing 1951)'
_exptl_crystal_colour orange
_exptl_crystal_density_diffrn 1.621
_exptl_crystal_density_method 'not measured'
_exptl_crystal_description plate
_exptl_crystal_F_000 1086
_exptl_crystal_size_max 0.35
_exptl_crystal_size_mid 0.10
_exptl_crystal_size_min 0.02
_refine_diff_density_max 2.737
_refine_diff_density_min -5.261
_refine_diff_density_rms 0.217
_refine_ls_extinction_method none
_refine_ls_goodness_of_fit_ref 1.081
_refine_ls_hydrogen_treatment constr
_refine_ls_matrix_type full
_refine_ls_number_parameters 640
_refine_ls_number_reflns 9370
_refine_ls_number_restraints 48
_refine_ls_restrained_S_all 1.086
_refine_ls_R_factor_all 0.0733
_refine_ls_R_factor_gt 0.0651
_refine_ls_shift/su_max 0.029
_refine_ls_shift/su_mean 0.001
_refine_ls_structure_factor_coef Fsqd
_refine_ls_weighting_details 'calc w=1/[\s^2^(Fo^2^)+(0.1102P)^2^+2.0536P] where P=(Fo^2^+2Fc^2^)/3'
_refine_ls_weighting_scheme calc
_refine_ls_wR_factor_gt 0.1641
_refine_ls_wR_factor_ref 0.1711
_reflns_number_gt 8294
_reflns_number_total 9370
_reflns_threshold_expression >2sigma(I)
_cod_data_source_file c3dt50492a.txt
_cod_data_source_block pka251
_cod_depositor_comments
;
The following automatic conversions were performed:

'_symmetry_cell_setting' value 'Triclinic' changed to 'triclinic'
according to /home/saulius/struct/CIF-dictionaries/cif_core.dic
dictionary named 'cif_core.dic' version 2.4.2 from 2011-04-26.

Automatic conversion script
Id: cif_fix_values 1891 2012-01-12 08:04:46Z andrius 
;
_cod_original_cell_volume 2258.2(12)
_cod_original_sg_symbol_Hall -P1
_cod_original_sg_symbol_H-M P-1
_cod_database_code 7023012

loop_
_symmetry_equiv_pos_as_xyz
'x, y, z'
'-x, -y, -z'

loop_
_atom_site_label
_atom_site_type_symbol
_atom_site_fract_x
_atom_site_fract_y
_atom_site_fract_z
_atom_site_U_iso_or_equiv
_atom_site_adp_type
_atom_site_occupancy
_atom_site_symmetry_multiplicity
_atom_site_calc_flag
_atom_site_refinement_flags
_atom_site_disorder_assembly
_atom_site_disorder_group
Ir1 Ir 0.509340(17) 0.242399(11) 0.247954(10) 0.03168(5) Uani 1 1 d . . .
N1 N 0.3668(4) 0.1904(3) 0.3549(2) 0.0335(9) Uani 1 1 d . . .
N2 N 0.5794(4) 0.0823(3) 0.2638(2) 0.0340(9) Uani 1 1 d . . .
C1 C 0.2549(5) 0.2500(3) 0.3947(3) 0.0381(12) Uani 1 1 d . . .
H1A H 0.2344 0.3185 0.3728 0.046 Uiso 1 1 calc R . .
C2 C 0.1691(6) 0.2146(4) 0.4665(3) 0.0432(13) Uani 1 1 d . . .
H2A H 0.0931 0.2580 0.4944 0.052 Uiso 1 1 calc R . .
C3 C 0.1975(6) 0.1149(4) 0.4959(3) 0.0456(14) Uani 1 1 d . . .
H3A H 0.1404 0.0880 0.5444 0.055 Uiso 1 1 calc R . .
C4 C 0.3086(6) 0.0552(4) 0.4545(3) 0.0411(13) Uani 1 1 d . . .
H4A H 0.3282 -0.0136 0.4740 0.049 Uiso 1 1 calc R . .
C5 C 0.3931(5) 0.0943(3) 0.3843(3) 0.0349(11) Uani 1 1 d . . .
C6 C 0.5134(5) 0.0338(3) 0.3365(3) 0.0332(11) Uani 1 1 d . . .
C7 C 0.5607(5) -0.0654(3) 0.3654(3) 0.0370(11) Uani 1 1 d . . .
H7A H 0.5133 -0.0952 0.4163 0.044 Uiso 1 1 calc R . .
C8 C 0.6752(5) -0.1223(4) 0.3221(3) 0.0403(12) Uani 1 1 d . . .
C9 C 0.7400(5) -0.0751(4) 0.2485(3) 0.0390(12) Uani 1 1 d . . .
H9A H 0.8193 -0.1115 0.2165 0.047 Uiso 1 1 calc R . .
C10 C 0.6903(6) 0.0254(4) 0.2207(3) 0.0406(12) Uani 1 1 d . . .
C11 C 0.7641(6) 0.0694(3) 0.1397(3) 0.0396(12) Uani 1 1 d . . .
C12 C 0.9137(6) 0.0629(4) 0.1287(4) 0.0457(13) Uani 1 1 d . . .
H12A H 0.9651 0.0331 0.1727 0.055 Uiso 1 1 calc R . .
C13 C 0.9841(7) 0.0995(4) 0.0544(4) 0.0511(15) Uani 1 1 d . . .
H13A H 1.0851 0.0960 0.0459 0.061 Uiso 1 1 calc R . .
C14 C 0.9072(7) 0.1419(4) -0.0084(3) 0.0489(15) Uani 1 1 d . . .
C15 C 0.7609(7) 0.1457(4) 0.0002(3) 0.0527(16) Uani 1 1 d . . .
H15A H 0.7111 0.1729 -0.0447 0.063 Uiso 1 1 calc R . .
C16 C 0.6903(6) 0.1091(4) 0.0753(3) 0.0483(15) Uani 1 1 d . . .
H16A H 0.5900 0.1111 0.0831 0.058 Uiso 1 1 calc R . .
N3 N 0.9802(8) 0.1849(4) -0.0881(3) 0.0689(18) Uani 1 1 d . . .
O1 O 0.9162(8) 0.2178(5) -0.1441(3) 0.093(2) Uani 1 1 d . . .
O2 O 1.1099(7) 0.1829(5) -0.0939(4) 0.0984(19) Uani 1 1 d . . .
C17 C 0.7281(5) -0.2278(3) 0.3541(3) 0.0391(12) Uani 1 1 d . . .
C18 C 0.8774(6) -0.2737(4) 0.3372(4) 0.0443(14) Uani 1 1 d . . .
H18A H 0.9433 -0.2371 0.3034 0.053 Uiso 1 1 calc R . .
C19 C 0.9276(6) -0.3712(4) 0.3693(4) 0.0507(15) Uani 1 1 d . . .
H19A H 1.0278 -0.4031 0.3570 0.061 Uiso 1 1 calc R . .
C20 C 0.8319(6) -0.4216(3) 0.4190(3) 0.0441(13) Uani 1 1 d . . .
C21 C 0.6834(6) -0.3803(4) 0.4378(4) 0.0475(14) Uani 1 1 d . . .
H21A H 0.6194 -0.4178 0.4724 0.057 Uiso 1 1 calc R . .
C22 C 0.6326(6) -0.2820(4) 0.4039(4) 0.0434(13) Uani 1 1 d . . .
H22A H 0.5316 -0.2515 0.4148 0.052 Uiso 1 1 calc R . .
N4 N 0.8878(6) -0.5252(3) 0.4556(3) 0.0521(13) Uani 1 1 d . . .
O3 O 1.0182(6) -0.5621(3) 0.4376(3) 0.0698(15) Uani 1 1 d . . .
O4 O 0.8013(6) -0.5693(3) 0.5037(3) 0.0665(13) Uani 1 1 d . . .
C23 C 0.6300(6) 0.3005(3) 0.1455(3) 0.0389(12) Uani 1 1 d . . .
C24 C 0.7623(6) 0.3215(4) 0.1350(4) 0.0457(14) Uani 1 1 d . . .
H24A H 0.8148 0.2982 0.1788 0.055 Uiso 1 1 calc R . .
C25 C 0.8220(7) 0.3757(5) 0.0626(4) 0.0559(17) Uani 1 1 d . . .
H25A H 0.9107 0.3922 0.0584 0.067 Uiso 1 1 calc R . .
C26 C 0.7495(7) 0.4059(4) -0.0048(4) 0.0554(18) Uani 1 1 d . . .
H26A H 0.7915 0.4401 -0.0553 0.066 Uiso 1 1 calc R . .
C27 C 0.6187(7) 0.3854(4) 0.0034(4) 0.0516(16) Uani 1 1 d . . .
H27A H 0.5687 0.4069 -0.0413 0.062 Uiso 1 1 calc R . .
C28 C 0.5580(6) 0.3333(4) 0.0768(3) 0.0415(13) Uani 1 1 d . . .
C29 C 0.4238(6) 0.3044(4) 0.0893(3) 0.0423(13) Uani 1 1 d . . .
C30 C 0.3402(7) 0.3165(5) 0.0307(4) 0.0585(17) Uani 1 1 d . . .
H30A H 0.3667 0.3513 -0.0229 0.070 Uiso 1 1 calc R . .
C31 C 0.2199(8) 0.2789(6) 0.0497(4) 0.0678(19) Uani 1 1 d . . .
H31A H 0.1639 0.2867 0.0096 0.081 Uiso 1 1 calc R . .
C32 C 0.1832(7) 0.2302(5) 0.1273(4) 0.0609(17) Uani 1 1 d . . .
H32A H 0.1009 0.2035 0.1422 0.073 Uiso 1 1 calc R . .
C33 C 0.2658(5) 0.2203(4) 0.1835(4) 0.0460(13) Uani 1 1 d . . .
H33A H 0.2390 0.1864 0.2375 0.055 Uiso 1 1 calc R . .
N5 N 0.3820(5) 0.2561(3) 0.1658(3) 0.0375(10) Uani 1 1 d . . .
C34 C 0.4344(6) 0.3808(3) 0.2598(3) 0.0359(12) Uani 1 1 d . . .
C35 C 0.3293(6) 0.4559(4) 0.2213(3) 0.0435(13) Uani 1 1 d . . .
H35A H 0.2871 0.4435 0.1826 0.052 Uiso 1 1 calc R . .
C36 C 0.2859(7) 0.5490(4) 0.2390(4) 0.0565(18) Uani 1 1 d . . .
H36A H 0.2164 0.5992 0.2112 0.068 Uiso 1 1 calc R . .
C37 C 0.3420(7) 0.5686(4) 0.2955(4) 0.0562(17) Uani 1 1 d . . .
H37A H 0.3112 0.6319 0.3073 0.067 Uiso 1 1 calc R . .
C38 C 0.4448(7) 0.4951(4) 0.3357(4) 0.0539(15) Uani 1 1 d . . .
H38A H 0.4836 0.5077 0.3757 0.065 Uiso 1 1 calc R . .
C39 C 0.4905(5) 0.4035(4) 0.3171(3) 0.0409(12) Uani 1 1 d . . .
C40 C 0.6037(5) 0.3223(4) 0.3548(3) 0.0425(12) Uani 1 1 d . . .
C41 C 0.6723(6) 0.3262(4) 0.4139(4) 0.0549(15) Uani 1 1 d . . .
H41A H 0.6441 0.3827 0.4363 0.066 Uiso 1 1 calc R . .
C42 C 0.7826(7) 0.2473(5) 0.4406(4) 0.0606(17) Uani 1 1 d . . .
H42A H 0.8305 0.2494 0.4812 0.073 Uiso 1 1 calc R . .
C43 C 0.8226(6) 0.1652(4) 0.4077(4) 0.0506(15) Uani 1 1 d . . .
H43A H 0.8988 0.1105 0.4244 0.061 Uiso 1 1 calc R . .
C44 C 0.7477(5) 0.1658(4) 0.3499(3) 0.0411(12) Uani 1 1 d . . .
H44A H 0.7736 0.1100 0.3269 0.049 Uiso 1 1 calc R . .
N6 N 0.6400(5) 0.2416(3) 0.3246(3) 0.0375(10) Uani 1 1 d . . .
P1 P 0.84476(18) 0.08252(14) 0.67447(11) 0.0572(4) Uani 1 1 d U . .
F10 F 0.6819(6) 0.1307(6) 0.6626(5) 0.135(3) Uani 1 1 d . . .
F11 F 0.8892(6) 0.1819(3) 0.6276(4) 0.0942(15) Uani 1 1 d . . .
F12 F 0.8202(6) 0.1082(5) 0.7593(3) 0.121(2) Uani 1 1 d . . .
F13 F 0.8062(8) -0.0168(5) 0.7150(5) 0.138(3) Uani 1 1 d U . .
F14 F 0.8800(6) 0.0548(4) 0.5878(3) 0.0870(14) Uani 1 1 d . . .
F15 F 1.0140(5) 0.0366(4) 0.6811(3) 0.0831(16) Uani 1 1 d . . .
C10' C 0.8106(18) -0.4922(10) 0.2166(8) 0.089(8) Uani 0.25 1 d PDU A 3
H10A H 0.7488 -0.5195 0.1962 0.107 Uiso 0.25 1 calc PR A 3
H10B H 0.7478 -0.4494 0.2535 0.107 Uiso 0.25 1 calc PR A 3
C100 C 0.8024(18) -0.4879(13) 0.2276(8) 0.084(7) Uani 0.25 1 d PDU A 4
H10C H 0.7335 -0.4629 0.2735 0.101 Uiso 0.25 1 calc PR A 4
H10D H 0.7482 -0.5119 0.1993 0.101 Uiso 0.25 1 calc PR A 4
Cl1 Cl 0.9374(6) -0.5824(4) 0.2639(3) 0.1071(16) Uani 0.50 1 d PD . .
Cl2 Cl 0.9052(14) -0.4353(7) 0.1454(10) 0.141(4) Uani 0.25 1 d PDU A 3
Cl2' Cl 0.8698(13) -0.3937(6) 0.1613(9) 0.122(3) Uani 0.25 1 d PDU A 4
O100 O 0.5261(18) -0.1380(18) 0.1304(15) 0.096(6) Uani 0.25 1 d PU . .
O101 O 0.4951(12) -0.2563(9) 0.1644(7) 0.037(3) Uani 0.25 1 d PDU B 2
O102 O 0.5121(18) -0.0690(11) 0.0591(12) 0.062(3) Uani 0.25 1 d PU B 2
O103 O 0.7333(16) -0.3843(14) 0.1929(14) 0.080(5) Uani 0.25 1 d PDU C 2

loop_
_atom_site_aniso_label
_atom_site_aniso_U_11
_atom_site_aniso_U_22
_atom_site_aniso_U_33
_atom_site_aniso_U_23
_atom_site_aniso_U_13
_atom_site_aniso_U_12
Ir1 0.02840(8) 0.03404(8) 0.02971(10) -0.00256(6) -0.01048(6) -0.00326(6)
N1 0.0299(16) 0.0372(16) 0.0325(19) -0.0031(15) -0.0097(14) -0.0080(14)
N2 0.0267(15) 0.0470(18) 0.0323(18) -0.0144(15) -0.0098(14) -0.0061(15)
C1 0.032(2) 0.038(2) 0.039(2) -0.0102(18) -0.0058(18) -0.0014(18)
C2 0.036(2) 0.049(2) 0.037(3) -0.011(2) -0.0024(19) -0.002(2)
C3 0.042(2) 0.045(2) 0.039(3) -0.004(2) 0.001(2) -0.005(2)
C4 0.038(2) 0.039(2) 0.039(3) -0.0018(19) -0.007(2) -0.0048(19)
C5 0.032(2) 0.039(2) 0.029(2) -0.0041(17) -0.0096(17) -0.0015(18)
C6 0.0328(19) 0.0297(18) 0.031(2) 0.0025(16) -0.0068(17) -0.0058(16)
C7 0.031(2) 0.039(2) 0.037(2) -0.0043(18) -0.0075(18) -0.0054(18)
C8 0.036(2) 0.042(2) 0.045(3) -0.0104(19) -0.0165(19) -0.0035(19)
C9 0.037(2) 0.042(2) 0.033(2) -0.0081(19) -0.0026(19) -0.0049(19)
C10 0.040(2) 0.043(2) 0.036(2) -0.0089(19) -0.0116(19) -0.002(2)
C11 0.040(2) 0.038(2) 0.039(3) -0.0094(18) -0.007(2) -0.0058(19)
C12 0.043(2) 0.055(3) 0.039(3) -0.008(2) -0.004(2) -0.016(2)
C13 0.049(3) 0.054(3) 0.048(3) -0.011(2) -0.003(2) -0.015(2)
C14 0.063(3) 0.044(2) 0.036(3) -0.015(2) 0.009(2) -0.016(2)
C15 0.061(3) 0.059(3) 0.032(3) -0.010(2) -0.007(2) -0.006(3)
C16 0.045(3) 0.051(3) 0.038(3) -0.008(2) -0.007(2) 0.001(2)
N3 0.100(4) 0.062(3) 0.042(3) -0.018(2) 0.013(3) -0.030(3)
O1 0.136(5) 0.100(4) 0.036(3) -0.004(3) 0.003(3) -0.043(4)
O2 0.101(4) 0.135(4) 0.068(3) -0.037(3) 0.037(3) -0.070(3)
C17 0.036(2) 0.038(2) 0.039(3) -0.0063(19) -0.0103(19) -0.0022(18)
C18 0.033(2) 0.049(2) 0.045(3) -0.010(2) -0.006(2) -0.002(2)
C19 0.046(3) 0.049(3) 0.049(3) -0.012(2) -0.016(2) 0.008(2)
C20 0.053(3) 0.0299(19) 0.051(3) -0.0097(19) -0.023(2) 0.0008(19)
C21 0.043(2) 0.040(2) 0.057(3) -0.002(2) -0.010(2) -0.013(2)
C22 0.034(2) 0.037(2) 0.053(3) -0.005(2) -0.009(2) -0.0021(19)
N4 0.072(3) 0.0350(18) 0.048(3) -0.0090(18) -0.023(2) -0.001(2)
O3 0.076(3) 0.044(2) 0.077(3) -0.018(2) -0.031(2) 0.021(2)
O4 0.095(3) 0.0430(18) 0.065(3) -0.0039(18) -0.035(2) -0.012(2)
C23 0.039(2) 0.0318(19) 0.039(3) -0.0027(18) -0.005(2) -0.0039(18)
C24 0.035(2) 0.054(3) 0.043(3) -0.003(2) -0.009(2) -0.009(2)
C25 0.047(3) 0.057(3) 0.055(4) -0.002(3) -0.005(3) -0.013(3)
C26 0.059(3) 0.053(3) 0.035(3) 0.009(2) 0.004(3) -0.013(3)
C27 0.054(3) 0.050(3) 0.038(3) 0.000(2) -0.014(2) 0.001(2)
C28 0.045(2) 0.038(2) 0.033(2) -0.0021(19) -0.010(2) 0.000(2)
C29 0.045(2) 0.042(2) 0.036(2) -0.0037(19) -0.020(2) 0.001(2)
C30 0.056(3) 0.073(3) 0.045(3) -0.013(3) -0.025(2) -0.002(3)
C31 0.064(3) 0.090(4) 0.058(3) -0.020(3) -0.034(3) -0.008(3)
C32 0.046(3) 0.082(4) 0.063(4) -0.017(3) -0.023(3) -0.016(3)
C33 0.035(2) 0.055(2) 0.055(3) -0.015(2) -0.017(2) -0.011(2)
N5 0.0391(19) 0.0369(17) 0.034(2) -0.0074(15) -0.0137(16) -0.0001(16)
C34 0.043(2) 0.0198(16) 0.035(2) 0.0003(16) -0.0060(19) -0.0005(17)
C35 0.047(2) 0.045(2) 0.029(2) 0.001(2) -0.014(2) 0.001(2)
C36 0.055(3) 0.042(3) 0.052(3) -0.001(2) -0.011(3) 0.011(2)
C37 0.056(3) 0.044(2) 0.067(4) -0.020(2) -0.006(3) -0.006(2)
C38 0.049(3) 0.050(2) 0.068(4) -0.019(2) -0.020(3) -0.006(2)
C39 0.035(2) 0.041(2) 0.045(3) -0.006(2) -0.005(2) -0.0106(19)
C40 0.035(2) 0.046(2) 0.048(3) -0.014(2) -0.012(2) -0.0051(19)
C41 0.047(3) 0.059(3) 0.067(3) -0.025(2) -0.023(2) -0.006(2)
C42 0.060(3) 0.072(3) 0.057(3) -0.014(3) -0.032(3) -0.010(3)
C43 0.042(2) 0.059(3) 0.052(3) -0.007(2) -0.022(2) -0.008(2)
C44 0.037(2) 0.043(2) 0.043(3) -0.005(2) -0.0189(19) -0.0045(19)
N6 0.0372(19) 0.0366(18) 0.034(2) -0.0013(16) -0.0150(16) -0.0016(16)
P1 0.0461(7) 0.0761(9) 0.0542(9) -0.0151(7) -0.0153(6) -0.0160(7)
F10 0.054(2) 0.204(6) 0.162(5) -0.052(5) -0.040(3) -0.025(3)
F11 0.104(3) 0.075(2) 0.118(4) -0.007(2) -0.053(3) -0.029(2)
F12 0.070(3) 0.210(5) 0.089(3) -0.086(3) -0.006(2) -0.003(3)
F13 0.168(5) 0.130(4) 0.124(5) 0.027(4) -0.027(4) -0.093(3)
F14 0.103(3) 0.108(3) 0.061(2) -0.018(2) -0.032(2) -0.029(3)
F15 0.059(2) 0.119(3) 0.053(2) -0.009(2) -0.0167(18) 0.003(2)
C10' 0.092(12) 0.126(13) 0.061(11) -0.030(11) -0.007(11) -0.041(12)
C100 0.087(12) 0.125(13) 0.057(11) -0.029(11) -0.004(10) -0.048(11)
Cl1 0.116(3) 0.126(3) 0.098(3) -0.020(3) -0.045(3) -0.041(3)
Cl2 0.156(7) 0.070(4) 0.212(10) 0.006(6) -0.052(8) -0.067(4)
Cl2' 0.157(6) 0.069(4) 0.161(8) 0.037(5) -0.074(6) -0.075(4)
O100 0.031(7) 0.169(13) 0.127(13) -0.091(10) 0.001(8) -0.043(8)
O101 0.033(5) 0.044(5) 0.021(4) -0.015(4) 0.007(4) 0.011(4)
O102 0.069(6) 0.067(5) 0.081(6) -0.027(5) -0.035(5) -0.036(5)
O103 0.074(9) 0.116(11) 0.080(12) -0.025(9) -0.023(9) -0.057(9)

loop_
_atom_type_symbol
_atom_type_description
_atom_type_scat_dispersion_real
_atom_type_scat_dispersion_imag
_atom_type_scat_source
C C 0.0033 0.0016 'International Tables Vol C Tables 4.2.6.8 and 6.1.1.4'
H H 0.0000 0.0000 'International Tables Vol C Tables 4.2.6.8 and 6.1.1.4'
F F 0.0171 0.0103 'International Tables Vol C Tables 4.2.6.8 and 6.1.1.4'
Ir Ir -1.4442 7.9887 'International Tables Vol C Tables 4.2.6.8 and 6.1.1.4'
N N 0.0061 0.0033 'International Tables Vol C Tables 4.2.6.8 and 6.1.1.4'
O O 0.0106 0.0060 'International Tables Vol C Tables 4.2.6.8 and 6.1.1.4'
P P 0.1023 0.0942 'International Tables Vol C Tables 4.2.6.8 and 6.1.1.4'
Cl Cl 0.1484 0.1585 'International Tables Vol C Tables 4.2.6.8 and 6.1.1.4'

loop_
_geom_angle_atom_site_label_1
_geom_angle_atom_site_label_2
_geom_angle_atom_site_label_3
_geom_angle
C34 Ir1 C23 83.3(2)
C34 Ir1 N5 95.2(2)
C23 Ir1 N5 80.2(2)
C34 Ir1 N6 80.6(2)
C23 Ir1 N6 95.7(2)
N5 Ir1 N6 174.53(15)
C34 Ir1 N1 93.19(17)
C23 Ir1 N1 175.47(15)
N5 Ir1 N1 97.28(17)
N6 Ir1 N1 86.54(17)
C34 Ir1 N2 167.52(17)
C23 Ir1 N2 107.78(17)
N5 Ir1 N2 92.36(16)
N6 Ir1 N2 92.37(16)
N1 Ir1 N2 75.98(14)
C5 N1 C1 118.8(4)
C5 N1 Ir1 117.7(3)
C1 N1 Ir1 123.5(3)
C10 N2 C6 115.8(4)
C10 N2 Ir1 130.3(3)
C6 N2 Ir1 113.0(3)
N1 C1 C2 122.4(4)
N1 C1 H1A 118.8
C2 C1 H1A 118.8
C3 C2 C1 118.0(5)
C3 C2 H2A 121.0
C1 C2 H2A 121.0
C4 C3 C2 119.2(5)
C4 C3 H3A 120.4
C2 C3 H3A 120.4
C3 C4 C5 120.5(5)
C3 C4 H4A 119.7
C5 C4 H4A 119.7
N1 C5 C4 121.1(4)
N1 C5 C6 115.8(4)
C4 C5 C6 123.1(4)
C7 C6 N2 122.4(4)
C7 C6 C5 120.9(4)
N2 C6 C5 116.7(4)
C8 C7 C6 121.3(5)
C8 C7 H7A 119.3
C6 C7 H7A 119.3
C7 C8 C9 116.8(4)
C7 C8 C17 121.3(5)
C9 C8 C17 121.9(4)
C8 C9 C10 120.7(4)
C8 C9 H9A 119.7
C10 C9 H9A 119.7
N2 C10 C9 122.9(5)
N2 C10 C11 120.2(4)
C9 C10 C11 116.9(4)
C16 C11 C12 120.5(5)
C16 C11 C10 120.8(5)
C12 C11 C10 118.5(5)
C13 C12 C11 119.4(6)
C13 C12 H12A 120.3
C11 C12 H12A 120.3
C12 C13 C14 119.1(6)
C12 C13 H13A 120.4
C14 C13 H13A 120.4
C13 C14 C15 122.6(5)
C13 C14 N3 119.8(6)
C15 C14 N3 117.6(6)
C16 C15 C14 117.9(6)
C16 C15 H15A 121.0
C14 C15 H15A 121.0
C15 C16 C11 120.4(6)
C15 C16 H16A 119.8
C11 C16 H16A 119.8
O1 N3 O2 123.1(6)
O1 N3 C14 120.4(7)
O2 N3 C14 116.6(6)
C22 C17 C18 119.5(4)
C22 C17 C8 120.5(4)
C18 C17 C8 119.9(5)
C19 C18 C17 120.0(5)
C19 C18 H18A 120.0
C17 C18 H18A 120.0
C20 C19 C18 119.0(5)
C20 C19 H19A 120.5
C18 C19 H19A 120.5
C19 C20 C21 123.6(5)
C19 C20 N4 118.5(5)
C21 C20 N4 117.9(5)
C22 C21 C20 117.2(5)
C22 C21 H21A 121.4
C20 C21 H21A 121.4
C21 C22 C17 120.7(5)
C21 C22 H22A 119.7
C17 C22 H22A 119.7
O3 N4 O4 124.0(5)
O3 N4 C20 117.8(5)
O4 N4 C20 118.2(5)
C24 C23 C28 116.8(5)
C24 C23 Ir1 129.2(4)
C28 C23 Ir1 113.6(4)
C23 C24 C25 122.4(6)
C23 C24 H24A 118.8
C25 C24 H24A 118.8
C24 C25 C26 119.5(6)
C24 C25 H25A 120.3
C26 C25 H25A 120.3
C27 C26 C25 119.5(5)
C27 C26 H26A 120.3
C25 C26 H26A 120.3
C26 C27 C28 120.6(6)
C26 C27 H27A 119.7
C28 C27 H27A 119.7
C27 C28 C23 121.1(6)
C27 C28 C29 124.0(5)
C23 C28 C29 114.8(4)
N5 C29 C30 118.3(5)
N5 C29 C28 114.6(5)
C30 C29 C28 127.0(5)
C31 C30 C29 121.0(6)
C31 C30 H30A 119.5
C29 C30 H30A 119.5
C32 C31 C30 118.3(7)
C32 C31 H31A 120.8
C30 C31 H31A 120.8
C31 C32 C33 119.5(7)
C31 C32 H32A 120.3
C33 C32 H32A 120.3
N5 C33 C32 122.7(6)
N5 C33 H33A 118.7
C32 C33 H33A 118.7
C33 N5 C29 120.2(5)
C33 N5 Ir1 124.0(4)
C29 N5 Ir1 115.8(4)
C39 C34 C35 116.7(4)
C39 C34 Ir1 114.7(3)
C35 C34 Ir1 128.5(4)
C36 C35 C34 120.9(6)
C36 C35 H35A 119.6
C34 C35 H35A 119.6
C37 C36 C35 121.0(5)
C37 C36 H36A 119.5
C35 C36 H36A 119.5
C36 C37 C38 119.4(6)
C36 C37 H37A 120.3
C38 C37 H37A 120.3
C39 C38 C37 119.8(6)
C39 C38 H38A 120.1
C37 C38 H38A 120.1
C38 C39 C34 122.2(5)
C38 C39 C40 123.2(6)
C34 C39 C40 114.6(4)
N6 C40 C41 120.6(5)
N6 C40 C39 114.1(5)
C41 C40 C39 125.3(5)
C40 C41 C42 119.6(6)
C40 C41 H41A 120.2
C42 C41 H41A 120.2
C43 C42 C41 119.7(7)
C43 C42 H42A 120.1
C41 C42 H42A 120.1
C44 C43 C42 117.5(5)
C44 C43 H43A 121.3
C42 C43 H43A 121.3
N6 C44 C43 123.0(5)
N6 C44 H44A 118.5
C43 C44 H44A 118.5
C44 N6 C40 119.7(5)
C44 N6 Ir1 125.1(4)
C40 N6 Ir1 115.0(3)
F13 P1 F12 91.1(4)
F13 P1 F10 89.9(4)
F12 P1 F10 94.2(4)
F13 P1 F11 176.3(4)
F12 P1 F11 92.5(4)
F10 P1 F11 91.0(4)
F13 P1 F14 89.7(4)
F12 P1 F14 176.6(3)
F10 P1 F14 89.1(4)
F11 P1 F14 86.7(3)
F13 P1 F15 92.6(4)
F12 P1 F15 88.2(3)
F10 P1 F15 176.6(3)
F11 P1 F15 86.4(3)
F14 P1 F15 88.4(3)
Cl2 C10' Cl1 102.8(11)
Cl2 C10' H10A 111.2
Cl1 C10' H10A 111.2
Cl2 C10' H10B 111.2
Cl1 C10' H10B 111.2
H10A C10' H10B 109.1
Cl1 C100 Cl2' 111.9(11)
Cl1 C100 H10C 109.2
Cl2' C100 H10C 109.2
Cl1 C100 H10D 109.2
Cl2' C100 H10D 109.2
H10C C100 H10D 107.9
C10' Cl1 C100 7.0(6)
O102 O100 O101 132.6(18)

loop_
_geom_bond_atom_site_label_1
_geom_bond_atom_site_label_2
_geom_bond_distance
Ir1 C34 1.993(4)
Ir1 C23 2.014(5)
Ir1 N5 2.046(5)
Ir1 N6 2.055(5)
Ir1 N1 2.144(4)
Ir1 N2 2.201(4)
N1 C5 1.330(6)
N1 C1 1.354(6)
N2 C10 1.357(6)
N2 C6 1.383(6)
C1 C2 1.391(7)
C1 H1A 0.9500
C2 C3 1.378(7)
C2 H2A 0.9500
C3 C4 1.365(7)
C3 H3A 0.9500
C4 C5 1.385(7)
C4 H4A 0.9500
C5 C6 1.473(6)
C6 C7 1.377(6)
C7 C8 1.376(7)
C7 H7A 0.9500
C8 C9 1.381(7)
C8 C17 1.472(7)
C9 C10 1.393(7)
C9 H9A 0.9500
C10 C11 1.489(7)
C11 C16 1.377(8)
C11 C12 1.405(8)
C12 C13 1.359(8)
C12 H12A 0.9500
C13 C14 1.376(9)
C13 H13A 0.9500
C14 C15 1.387(9)
C14 N3 1.465(7)
C15 C16 1.371(8)
C15 H15A 0.9500
C16 H16A 0.9500
N3 O1 1.196(9)
N3 O2 1.240(10)
C17 C22 1.390(7)
C17 C18 1.408(7)
C18 C19 1.370(8)
C18 H18A 0.9500
C19 C20 1.358(8)
C19 H19A 0.9500
C20 C21 1.390(8)
C20 N4 1.469(6)
C21 C22 1.387(7)
C21 H21A 0.9500
C22 H22A 0.9500
N4 O3 1.226(7)
N4 O4 1.235(7)
C23 C24 1.377(8)
C23 C28 1.431(8)
C24 C25 1.393(8)
C24 H24A 0.9500
C25 C26 1.415(10)
C25 H25A 0.9500
C26 C27 1.366(10)
C26 H26A 0.9500
C27 C28 1.394(8)
C27 H27A 0.9500
C28 C29 1.447(8)
C29 N5 1.356(7)
C29 C30 1.399(9)
C30 C31 1.379(11)
C30 H30A 0.9500
C31 C32 1.363(10)
C31 H31A 0.9500
C32 C33 1.365(9)
C32 H32A 0.9500
C33 N5 1.328(7)
C33 H33A 0.9500
C34 C39 1.400(8)
C34 C35 1.405(7)
C35 C36 1.400(8)
C35 H35A 0.9500
C36 C37 1.365(11)
C36 H36A 0.9500
C37 C38 1.393(9)
C37 H37A 0.9500
C38 C39 1.386(8)
C38 H38A 0.9500
C39 C40 1.486(7)
C40 N6 1.342(7)
C40 C41 1.379(9)
C41 C42 1.385(8)
C41 H41A 0.9500
C42 C43 1.385(10)
C42 H42A 0.9500
C43 C44 1.377(9)
C43 H43A 0.9500
C44 N6 1.339(6)
C44 H44A 0.9500
P1 F13 1.551(7)
P1 F12 1.568(6)
P1 F10 1.575(5)
P1 F11 1.594(5)
P1 F14 1.600(5)
P1 F15 1.608(5)
C10' Cl2 1.560(19)
C10' Cl1 1.698(14)
C10' H10A 0.9900
C10' H10B 0.9900
C100 Cl1 1.701(14)
C100 Cl2' 1.73(2)
C100 H10C 0.9900
C100 H10D 0.9900
O100 O102 1.38(3)
O100 O101 1.77(3)
